data_4121699
loop_
_publ_author_name
'Li, Hui'
'Hughes, Russell P.'
'Wu, Jimmy'

_publ_section_title
;
 Dearomative indole (3 + 2) cycloaddition reactions.
;
_journal_issue 17
_journal_name_full 'Journal of the American Chemical Society'
_journal_page_first 6288
_journal_page_last 6296
_journal_paper_doi 10.1021/ja412435b
_journal_volume 136
_journal_year 2014
_chemical_formula_moiety 'C27 H27 N O'
_chemical_formula_sum 'C27 H27 N O'
_chemical_formula_weight 381.50
_chemical_name_systematic
;
 ? 
;
_space_group_crystal_system triclinic
_space_group_IT_number 2
_space_group_name_Hall '-P 1'
_space_group_name_H-M_alt 'P -1'
_symmetry_space_group_name_Hall '-P 1'
_symmetry_space_group_name_H-M 'P -1'
_atom_sites_solution_hydrogens geom
_atom_sites_solution_primary direct
_atom_sites_solution_secondary difmap
_audit_creation_date 2013-08-07
_audit_creation_method
;
  Olex2 1.2
  (compiled Apr 23 2013 17:54:37, GUI svn.r4466)
;
_cell_angle_alpha 81.541(2)
_cell_angle_beta 69.756(2)
_cell_angle_gamma 70.441(2)
_cell_formula_units_Z 2
_cell_length_a 10.0359(18)
_cell_length_b 10.4992(19)
_cell_length_c 10.888(2)
_cell_measurement_reflns_used 4213
_cell_measurement_temperature 173(2)
_cell_measurement_theta_max 25.340
_cell_measurement_theta_min 2.501
_cell_volume 1013.6(3)
_computing_cell_refinement 'APEX2 (BRUKER, V2012.10-0, 2012)'
_computing_data_collection 'COSMO (BRUKER, V1.61, 2009)'
_computing_data_reduction 'SAINT v8.27A (Bruker, 2012)'
_computing_molecular_graphics
;
O. V. Dolomanov, L. J. Bourhis, R. J. Gildea, J. A. K. Howard and H. Puschmann,
OLEX2: a complete structure solution, refinement and analysis program.
J. Appl. Cryst. (2009). 42, 339-341.
;
_computing_publication_material
;
O. V. Dolomanov, L. J. Bourhis, R. J. Gildea, J. A. K. Howard and H. Puschmann,
OLEX2: a complete structure solution, refinement and analysis program.
J. Appl. Cryst. (2009). 42, 339-341.
;
_computing_structure_refinement
;
XL, G.M. Sheldrick, Acta Cryst.
(2008). A64, 112-122
;
_computing_structure_solution
;
XS, G.M. Sheldrick, Acta Cryst.
(2008). A64, 112-122
;
_diffrn_ambient_temperature 173.15
_diffrn_detector_area_resol_mean 836.6
_diffrn_measured_fraction_theta_full 0.997
_diffrn_measured_fraction_theta_max 0.997
_diffrn_measurement_device_type 'Bruker APEX-II CCD'
_diffrn_measurement_method '\f and \w scans'
_diffrn_radiation_monochromator graphite
_diffrn_radiation_type MoK\a
_diffrn_radiation_wavelength 0.71073
_diffrn_reflns_av_R_equivalents 0.0371
_diffrn_reflns_av_unetI/netI 0.0438
_diffrn_reflns_limit_h_max 12
_diffrn_reflns_limit_h_min -11
_diffrn_reflns_limit_k_max 11
_diffrn_reflns_limit_k_min -12
_diffrn_reflns_limit_l_max 13
_diffrn_reflns_limit_l_min -13
_diffrn_reflns_number 11104
_diffrn_reflns_theta_full 25.40
_diffrn_reflns_theta_max 25.40
_diffrn_reflns_theta_min 1.99
_diffrn_source 'fine-focus sealed tube'
_diffrn_standards_number 0
_exptl_absorpt_coefficient_mu 0.075
_exptl_absorpt_correction_T_max 0.7452
_exptl_absorpt_correction_T_min 0.6756
_exptl_absorpt_correction_type multi-scan
_exptl_absorpt_process_details
;
SADABS-2012/1 (Bruker,2012) was used for absorption correction.
wR2(int) was 0.0563 before and 0.0459 after correction.
The Ratio of minimum to maximum transmission is 0.9066.
The \l/2 correction factor is 0.0015.
;
_exptl_crystal_colour colourless
_exptl_crystal_colour_primary colourless
_exptl_crystal_density_diffrn 1.250
_exptl_crystal_density_method 'not measured'
_exptl_crystal_description chunk
_exptl_crystal_F_000 408
_exptl_crystal_size_max 0.443
_exptl_crystal_size_mid 0.301
_exptl_crystal_size_min 0.204
_refine_diff_density_max 0.238
_refine_diff_density_min -0.191
_refine_diff_density_rms 0.040
_refine_ls_extinction_method none
_refine_ls_goodness_of_fit_ref 1.049
_refine_ls_hydrogen_treatment constr
_refine_ls_matrix_type full
_refine_ls_number_parameters 265
_refine_ls_number_reflns 3732
_refine_ls_number_restraints 0
_refine_ls_restrained_S_all 1.049
_refine_ls_R_factor_all 0.0656
_refine_ls_R_factor_gt 0.0426
_refine_ls_shift/su_max 0.000
_refine_ls_shift/su_mean 0.000
_refine_ls_structure_factor_coef Fsqd
_refine_ls_weighting_details 'calc w=1/[\s^2^(Fo^2^)+(0.0508P)^2^+0.1286P] where P=(Fo^2^+2Fc^2^)/3'
_refine_ls_weighting_scheme calc
_refine_ls_wR_factor_gt 0.0980
_refine_ls_wR_factor_ref 0.1121
_reflns_number_gt 2686
_reflns_number_total 3732
_reflns_threshold_expression >2sigma(I)
_cod_data_source_file ja412435b_si_004.cif
_cod_data_source_block jw713a
_cod_depositor_comments 'Adding full bibliography for 4121698--4121700.cif.'
_cod_database_code 4121699
_olex2_refinement_description
;
1. Fixed Uiso
 At 1.2 times of:
  All C(H) groups, All C(H,H) groups
 At 1.5 times of:
  All C(H,H,H) groups
2.a Ternary CH refined with riding coordinates:
 C1(H1), C2(H2)
2.b Secondary CH2 refined with riding coordinates:
 C12(H12a,H12b)
2.c Aromatic/amide H refined with riding coordinates:
 C8(H8), C9(H9), C10(H10), C11(H11), C14(H14), C15(H15), C16(H16), C17(H17),
 C18(H18), C20(H20), C21(H21), C22(H22), C23(H23), C24(H24)
2.d Idealised Me refined as rotating group:
 C25(H25a,H25b,H25c), C26(H26a,H26b,H26c), C27(H27a,H27b,H27c)
;
_contact_crystallographer_email staples@chemistry.msu.com
_contact_crystallographer_name 'Richard Staples'

loop_
_space_group_symop_id
_space_group_symop_operation_xyz
1 'x, y, z'
2 '-x, -y, -z'

loop_
_atom_site_label
_atom_site_type_symbol
_atom_site_fract_x
_atom_site_fract_y
_atom_site_fract_z
_atom_site_U_iso_or_equiv
_atom_site_adp_type
_atom_site_occupancy
_atom_site_symmetry_multiplicity
_atom_site_calc_flag
_atom_site_refinement_flags
O1 O 0.75343(14) 0.71614(15) 0.49931(12) 0.0485(4) Uani 1 1 d .
N1 N 0.46926(14) 0.83201(13) 0.92589(12) 0.0240(3) Uani 1 1 d .
C1 C 0.50440(17) 0.73455(16) 0.82680(14) 0.0227(4) Uani 1 1 d .
H1 H 0.4240 0.6908 0.8497 0.027 Uiso 1 1 calc R
C2 C 0.53055(17) 0.79650(17) 0.68603(15) 0.0260(4) Uani 1 1 d .
H2 H 0.5183 0.8943 0.6909 0.031 Uiso 1 1 calc R
C3 C 0.69696(18) 0.72588(17) 0.61630(16) 0.0289(4) Uani 1 1 d .
C4 C 0.77765(17) 0.67174(17) 0.71798(15) 0.0260(4) Uani 1 1 d .
C5 C 0.65391(17) 0.62723(16) 0.83300(15) 0.0226(4) Uani 1 1 d .
C6 C 0.65148(17) 0.64673(16) 0.96854(15) 0.0230(4) Uani 1 1 d .
C7 C 0.53857(17) 0.76532(16) 1.01906(15) 0.0224(4) Uani 1 1 d .
C8 C 0.51202(18) 0.80348(18) 1.14433(15) 0.0282(4) Uani 1 1 d .
H8 H 0.4361 0.8841 1.1788 0.034 Uiso 1 1 calc R
C9 C 0.59872(19) 0.72134(19) 1.21792(16) 0.0324(4) Uani 1 1 d .
H9 H 0.5810 0.7460 1.3040 0.039 Uiso 1 1 calc R
C10 C 0.71045(19) 0.60421(19) 1.16874(16) 0.0327(4) Uani 1 1 d .
H10 H 0.7687 0.5493 1.2208 0.039 Uiso 1 1 calc R
C11 C 0.73734(18) 0.56694(18) 1.04297(16) 0.0291(4) Uani 1 1 d .
H11 H 0.8145 0.4869 1.0085 0.035 Uiso 1 1 calc R
C12 C 0.32208(17) 0.93418(16) 0.96134(16) 0.0274(4) Uani 1 1 d .
H12A H 0.3045 0.9806 0.8798 0.033 Uiso 1 1 calc R
H12B H 0.3241 1.0026 1.0137 0.033 Uiso 1 1 calc R
C13 C 0.19112(17) 0.88277(16) 1.03792(15) 0.0243(4) Uani 1 1 d .
C14 C 0.13251(18) 0.89142(17) 1.17339(16) 0.0289(4) Uani 1 1 d .
H14 H 0.1761 0.9289 1.2181 0.035 Uiso 1 1 calc R
C15 C 0.01185(18) 0.84641(18) 1.24416(17) 0.0341(4) Uani 1 1 d .
H15 H -0.0263 0.8528 1.3367 0.041 Uiso 1 1 calc R
C16 C -0.05321(19) 0.79238(18) 1.18072(18) 0.0345(5) Uani 1 1 d .
H16 H -0.1356 0.7608 1.2293 0.041 Uiso 1 1 calc R
C17 C 0.00222(19) 0.78459(18) 1.04637(18) 0.0343(4) Uani 1 1 d .
H17 H -0.0425 0.7478 1.0022 0.041 Uiso 1 1 calc R
C18 C 0.12313(18) 0.83010(17) 0.97507(17) 0.0308(4) Uani 1 1 d .
H18 H 0.1596 0.8251 0.8824 0.037 Uiso 1 1 calc R
C19 C 0.42687(17) 0.78876(18) 0.61648(15) 0.0272(4) Uani 1 1 d .
C20 C 0.4072(2) 0.66618(19) 0.60678(17) 0.0340(4) Uani 1 1 d .
H20 H 0.4604 0.5862 0.6439 0.041 Uiso 1 1 calc R
C21 C 0.3119(2) 0.6584(2) 0.54432(17) 0.0390(5) Uani 1 1 d .
H21 H 0.3000 0.5736 0.5388 0.047 Uiso 1 1 calc R
C22 C 0.2341(2) 0.7732(2) 0.49002(18) 0.0424(5) Uani 1 1 d .
H22 H 0.1688 0.7679 0.4466 0.051 Uiso 1 1 calc R
C23 C 0.2514(2) 0.8959(2) 0.49909(18) 0.0441(5) Uani 1 1 d .
H23 H 0.1974 0.9754 0.4621 0.053 Uiso 1 1 calc R
C24 C 0.34747(19) 0.90411(19) 0.56200(16) 0.0345(4) Uani 1 1 d .
H24 H 0.3587 0.9892 0.5677 0.041 Uiso 1 1 calc R
C25 C 0.92393(19) 0.55935(19) 0.66793(17) 0.0364(5) Uani 1 1 d .
H25A H 0.9055 0.4865 0.6357 0.055 Uiso 1 1 calc R
H25B H 0.9661 0.5237 0.7394 0.055 Uiso 1 1 calc R
H25C H 0.9944 0.5954 0.5965 0.055 Uiso 1 1 calc R
C26 C 0.81170(19) 0.79166(18) 0.75252(17) 0.0317(4) Uani 1 1 d .
H26A H 0.8567 0.7635 0.8228 0.048 Uiso 1 1 calc R
H26B H 0.7189 0.8661 0.7818 0.048 Uiso 1 1 calc R
H26C H 0.8812 0.8218 0.6750 0.048 Uiso 1 1 calc R
C27 C 0.65678(19) 0.48481(16) 0.81565(16) 0.0289(4) Uani 1 1 d .
H27A H 0.7449 0.4189 0.8325 0.043 Uiso 1 1 calc R
H27B H 0.6607 0.4767 0.7259 0.043 Uiso 1 1 calc R
H27C H 0.5665 0.4672 0.8774 0.043 Uiso 1 1 calc R

loop_
_atom_site_aniso_label
_atom_site_aniso_U_11
_atom_site_aniso_U_22
_atom_site_aniso_U_33
_atom_site_aniso_U_23
_atom_site_aniso_U_13
_atom_site_aniso_U_12
O1 0.0373(7) 0.0759(11) 0.0235(7) -0.0001(6) -0.0036(6) -0.0131(7)
N1 0.0233(7) 0.0220(8) 0.0240(7) -0.0025(6) -0.0063(6) -0.0038(6)
C1 0.0217(8) 0.0219(9) 0.0228(8) 0.0003(7) -0.0069(7) -0.0054(7)
C2 0.0284(9) 0.0231(9) 0.0257(9) 0.0007(7) -0.0093(7) -0.0069(7)
C3 0.0312(9) 0.0303(10) 0.0239(9) 0.0008(7) -0.0046(7) -0.0130(8)
C4 0.0243(8) 0.0274(10) 0.0241(8) -0.0013(7) -0.0040(7) -0.0086(7)
C5 0.0215(8) 0.0206(9) 0.0238(8) -0.0016(7) -0.0061(7) -0.0048(7)
C6 0.0229(8) 0.0220(9) 0.0246(8) 0.0021(7) -0.0063(7) -0.0102(7)
C7 0.0212(8) 0.0243(9) 0.0228(8) 0.0027(7) -0.0061(7) -0.0105(7)
C8 0.0270(9) 0.0308(10) 0.0261(9) -0.0037(7) -0.0035(7) -0.0119(8)
C9 0.0344(10) 0.0457(12) 0.0238(9) 0.0021(8) -0.0095(8) -0.0219(9)
C10 0.0313(9) 0.0408(11) 0.0313(10) 0.0097(8) -0.0161(8) -0.0158(9)
C11 0.0268(9) 0.0279(10) 0.0325(9) 0.0044(8) -0.0105(7) -0.0095(8)
C12 0.0247(9) 0.0213(9) 0.0293(9) -0.0017(7) -0.0054(7) -0.0013(7)
C13 0.0210(8) 0.0170(9) 0.0300(9) -0.0019(7) -0.0082(7) 0.0008(7)
C14 0.0250(9) 0.0288(10) 0.0322(9) -0.0051(7) -0.0088(7) -0.0063(7)
C15 0.0266(9) 0.0396(11) 0.0309(9) -0.0002(8) -0.0073(8) -0.0060(8)
C16 0.0231(9) 0.0330(11) 0.0448(11) 0.0041(8) -0.0111(8) -0.0073(8)
C17 0.0275(9) 0.0295(10) 0.0498(11) -0.0058(8) -0.0190(9) -0.0049(8)
C18 0.0264(9) 0.0308(10) 0.0310(9) -0.0045(8) -0.0106(8) -0.0006(8)
C19 0.0240(8) 0.0338(10) 0.0207(8) 0.0008(7) -0.0053(7) -0.0075(8)
C20 0.0366(10) 0.0350(11) 0.0341(10) 0.0036(8) -0.0179(8) -0.0107(8)
C21 0.0423(11) 0.0462(13) 0.0348(10) 0.0011(9) -0.0172(9) -0.0175(10)
C22 0.0352(10) 0.0638(15) 0.0314(10) 0.0022(10) -0.0160(8) -0.0154(10)
C23 0.0391(11) 0.0509(14) 0.0375(11) 0.0092(10) -0.0202(9) -0.0039(10)
C24 0.0326(10) 0.0361(11) 0.0304(9) 0.0043(8) -0.0097(8) -0.0077(8)
C25 0.0261(9) 0.0387(11) 0.0354(10) -0.0044(8) -0.0026(8) -0.0048(8)
C26 0.0308(9) 0.0342(11) 0.0319(9) 0.0022(8) -0.0080(8) -0.0158(8)
C27 0.0295(9) 0.0242(10) 0.0318(9) -0.0014(7) -0.0090(8) -0.0073(7)

loop_
_atom_type_symbol
_atom_type_description
_atom_type_scat_dispersion_real
_atom_type_scat_dispersion_imag
_atom_type_scat_source
C C 0.0033 0.0016 'International Tables Vol C Tables 4.2.6.8 and 6.1.1.4'
H H 0.0000 0.0000 'International Tables Vol C Tables 4.2.6.8 and 6.1.1.4'
N N 0.0061 0.0033 'International Tables Vol C Tables 4.2.6.8 and 6.1.1.4'
O O 0.0106 0.0060 'International Tables Vol C Tables 4.2.6.8 and 6.1.1.4'

loop_
_geom_angle_atom_site_label_1
_geom_angle_atom_site_label_2
_geom_angle_atom_site_label_3
_geom_angle
C7 N1 C1 107.90(12)
C7 N1 C12 122.33(12)
C12 N1 C1 118.67(13)
N1 C1 H1 110.1
N1 C1 C2 113.67(13)
N1 C1 C5 104.62(12)
C2 C1 H1 110.1
C2 C1 C5 107.96(12)
C5 C1 H1 110.1
C1 C2 H2 107.4
C3 C2 C1 103.57(13)
C3 C2 H2 107.4
C19 C2 C1 116.20(14)
C19 C2 H2 107.4
C19 C2 C3 114.41(13)
O1 C3 C2 124.67(16)
O1 C3 C4 125.86(15)
C4 C3 C2 109.47(13)
C3 C4 C5 100.82(12)
C3 C4 C26 106.43(14)
C25 C4 C3 113.30(14)
C25 C4 C5 114.77(14)
C25 C4 C26 108.56(14)
C26 C4 C5 112.56(13)
C1 C5 C4 104.38(12)
C6 C5 C1 101.42(12)
C6 C5 C4 114.74(13)
C6 C5 C27 112.62(13)
C27 C5 C1 111.49(13)
C27 C5 C4 111.43(12)
C7 C6 C5 109.61(14)
C11 C6 C5 130.23(15)
C11 C6 C7 120.14(15)
N1 C7 C6 110.39(13)
C8 C7 N1 129.19(15)
C8 C7 C6 120.40(15)
C7 C8 H8 120.7
C9 C8 C7 118.56(16)
C9 C8 H8 120.7
C8 C9 H9 119.3
C10 C9 C8 121.40(16)
C10 C9 H9 119.3
C9 C10 H10 120.1
C9 C10 C11 119.84(16)
C11 C10 H10 120.1
C6 C11 C10 119.66(16)
C6 C11 H11 120.2
C10 C11 H11 120.2
N1 C12 H12A 108.3
N1 C12 H12B 108.3
N1 C12 C13 116.13(13)
H12A C12 H12B 107.4
C13 C12 H12A 108.3
C13 C12 H12B 108.3
C14 C13 C12 120.63(15)
C18 C13 C12 121.27(14)
C18 C13 C14 118.07(15)
C13 C14 H14 119.4
C15 C14 C13 121.16(16)
C15 C14 H14 119.4
C14 C15 H15 119.9
C16 C15 C14 120.18(16)
C16 C15 H15 119.9
C15 C16 H16 120.3
C17 C16 C15 119.45(16)
C17 C16 H16 120.3
C16 C17 H17 119.8
C16 C17 C18 120.46(17)
C18 C17 H17 119.8
C13 C18 C17 120.67(16)
C13 C18 H18 119.7
C17 C18 H18 119.7
C20 C19 C2 120.90(16)
C24 C19 C2 120.84(17)
C24 C19 C20 118.25(17)
C19 C20 H20 119.4
C21 C20 C19 121.24(18)
C21 C20 H20 119.4
C20 C21 H21 119.9
C22 C21 C20 120.1(2)
C22 C21 H21 119.9
C21 C22 H22 120.2
C21 C22 C23 119.55(18)
C23 C22 H22 120.2
C22 C23 H23 119.8
C22 C23 C24 120.47(18)
C24 C23 H23 119.8
C19 C24 C23 120.33(19)
C19 C24 H24 119.8
C23 C24 H24 119.8
C4 C25 H25A 109.5
C4 C25 H25B 109.5
C4 C25 H25C 109.5
H25A C25 H25B 109.5
H25A C25 H25C 109.5
H25B C25 H25C 109.5
C4 C26 H26A 109.5
C4 C26 H26B 109.5
C4 C26 H26C 109.5
H26A C26 H26B 109.5
H26A C26 H26C 109.5
H26B C26 H26C 109.5
C5 C27 H27A 109.5
C5 C27 H27B 109.5
C5 C27 H27C 109.5
H27A C27 H27B 109.5
H27A C27 H27C 109.5
H27B C27 H27C 109.5

loop_
_geom_bond_atom_site_label_1
_geom_bond_atom_site_label_2
_geom_bond_distance
O1 C3 1.2059(19)
N1 C1 1.468(2)
N1 C7 1.399(2)
N1 C12 1.4655(19)
C1 H1 1.0000
C1 C2 1.544(2)
C1 C5 1.562(2)
C2 H2 1.0000
C2 C3 1.541(2)
C2 C19 1.511(2)
C3 C4 1.527(2)
C4 C5 1.571(2)
C4 C25 1.523(2)
C4 C26 1.536(2)
C5 C6 1.510(2)
C5 C27 1.524(2)
C6 C7 1.401(2)
C6 C11 1.379(2)
C7 C8 1.389(2)
C8 H8 0.9500
C8 C9 1.385(2)
C9 H9 0.9500
C9 C10 1.383(2)
C10 H10 0.9500
C10 C11 1.390(2)
C11 H11 0.9500
C12 H12A 0.9900
C12 H12B 0.9900
C12 C13 1.516(2)
C13 C14 1.390(2)
C13 C18 1.388(2)
C14 H14 0.9500
C14 C15 1.383(2)
C15 H15 0.9500
C15 C16 1.379(2)
C16 H16 0.9500
C16 C17 1.378(2)
C17 H17 0.9500
C17 C18 1.389(2)
C18 H18 0.9500
C19 C20 1.390(2)
C19 C24 1.387(2)
C20 H20 0.9500
C20 C21 1.379(3)
C21 H21 0.9500
C21 C22 1.375(3)
C22 H22 0.9500
C22 C23 1.378(3)
C23 H23 0.9500
C23 C24 1.392(3)
C24 H24 0.9500
C25 H25A 0.9800
C25 H25B 0.9800
C25 H25C 0.9800
C26 H26A 0.9800
C26 H26B 0.9800
C26 H26C 0.9800
C27 H27A 0.9800
C27 H27B 0.9800
C27 H27C 0.9800

loop_
_geom_torsion_atom_site_label_1
_geom_torsion_atom_site_label_2
_geom_torsion_atom_site_label_3
_geom_torsion_atom_site_label_4
_geom_torsion
O1 C3 C4 C5 -144.46(18)
O1 C3 C4 C25 -21.3(3)
O1 C3 C4 C26 97.9(2)
N1 C1 C2 C3 113.72(14)
N1 C1 C2 C19 -119.94(15)
N1 C1 C5 C4 -97.82(14)
N1 C1 C5 C6 21.69(15)
N1 C1 C5 C27 141.77(13)
N1 C7 C8 C9 -178.36(15)
N1 C12 C13 C14 98.32(18)
N1 C12 C13 C18 -83.87(19)
C1 N1 C7 C6 18.22(17)
C1 N1 C7 C8 -163.71(16)
C1 N1 C12 C13 70.05(19)
C1 C2 C3 O1 158.56(17)
C1 C2 C3 C4 -21.75(17)
C1 C2 C19 C20 -53.0(2)
C1 C2 C19 C24 126.23(16)
C1 C5 C6 C7 -11.78(16)
C1 C5 C6 C11 166.61(16)
C2 C1 C5 C4 23.57(16)
C2 C1 C5 C6 143.07(13)
C2 C1 C5 C27 -96.84(15)
C2 C3 C4 C5 35.86(16)
C2 C3 C4 C25 159.01(14)
C2 C3 C4 C26 -81.77(15)
C2 C19 C20 C21 179.51(15)
C2 C19 C24 C23 -179.49(15)
C3 C2 C19 C20 67.7(2)
C3 C2 C19 C24 -113.07(17)
C3 C4 C5 C1 -35.20(15)
C3 C4 C5 C6 -145.27(14)
C3 C4 C5 C27 85.26(15)
C4 C5 C6 C7 100.06(15)
C4 C5 C6 C11 -81.6(2)
C5 C1 C2 C3 -1.87(17)
C5 C1 C2 C19 124.47(15)
C5 C6 C7 N1 -3.22(18)
C5 C6 C7 C8 178.52(14)
C5 C6 C11 C10 -177.71(16)
C6 C7 C8 C9 -0.5(2)
C7 N1 C1 C2 -142.50(13)
C7 N1 C1 C5 -24.96(16)
C7 N1 C12 C13 -69.5(2)
C7 C6 C11 C10 0.5(2)
C7 C8 C9 C10 0.5(2)
C8 C9 C10 C11 -0.1(3)
C9 C10 C11 C6 -0.5(2)
C11 C6 C7 N1 178.20(14)
C11 C6 C7 C8 -0.1(2)
C12 N1 C1 C2 72.71(17)
C12 N1 C1 C5 -169.75(12)
C12 N1 C7 C6 161.45(14)
C12 N1 C7 C8 -20.5(2)
C12 C13 C14 C15 179.18(15)
C12 C13 C18 C17 -179.35(15)
C13 C14 C15 C16 -0.3(3)
C14 C13 C18 C17 -1.5(2)
C14 C15 C16 C17 -0.5(3)
C15 C16 C17 C18 0.3(3)
C16 C17 C18 C13 0.7(3)
C18 C13 C14 C15 1.3(2)
C19 C2 C3 O1 31.1(2)
C19 C2 C3 C4 -149.22(14)
C19 C20 C21 C22 0.0(3)
C20 C19 C24 C23 -0.2(2)
C20 C21 C22 C23 -0.3(3)
C21 C22 C23 C24 0.4(3)
C22 C23 C24 C19 -0.1(3)
C24 C19 C20 C21 0.3(2)
C25 C4 C5 C1 -157.32(14)
C25 C4 C5 C6 92.61(17)
C25 C4 C5 C27 -36.87(19)
C26 C4 C5 C1 77.84(16)
C26 C4 C5 C6 -32.23(19)
C26 C4 C5 C27 -161.71(14)
C27 C5 C6 C7 -131.06(14)
C27 C5 C6 C11 47.3(2)
